data_4304576
loop_
_publ_author_name
'Luis Palacios'
'Aurelio Cabeza'
'Sebasti\'an Bruque'
'Santiago Garc\'ia-Granda'
'Miguel A. G. Aranda'

_publ_section_title
;
Structure and Electrons in Mayenite Electrides
;
_journal_name_full 'Inorganic Chemistry'
_journal_page_first 2661
_journal_page_last 2667
_journal_paper_doi 10.1021/ic7021193
_journal_volume 47
_journal_year 2008
_chemical_formula_sum 'Al28 Ca24 O66'
_chemical_formula_weight 2773.36
_chemical_name_systematic
;
 ?
;
_space_group_IT_number 220
_symmetry_space_group_name_Hall 'I -4bd 2c 3'
_symmetry_space_group_name_H-M 'I -4 3 d'
_atom_sites_solution_hydrogens none
_atom_sites_solution_primary direct
_atom_sites_solution_secondary difmap
_audit_creation_method SHELXL-97
_cell_angle_alpha 90.00
_cell_angle_beta 90.00
_cell_angle_gamma 90.00
_cell_formula_units_Z 1
_cell_length_a 11.97700(10)
_cell_length_b 11.97700(10)
_cell_length_c 11.97700(10)
_cell_measurement_temperature 90
_cell_volume 1718.08(2)
_computing_structure_refinement 'SHELXL-97 (Sheldrick, 1997)'
_diffrn_ambient_temperature 90
_diffrn_measured_fraction_theta_full 1.000
_diffrn_measured_fraction_theta_max 1.000
_diffrn_radiation_monochromator graphite
_diffrn_radiation_source 'fine-focus sealed tube'
_diffrn_radiation_wavelength 0.72443
_diffrn_reflns_av_R_equivalents 0.0503
_diffrn_reflns_av_sigmaI/netI 0.0169
_diffrn_reflns_limit_h_max 23
_diffrn_reflns_limit_h_min -23
_diffrn_reflns_limit_k_max 26
_diffrn_reflns_limit_k_min -26
_diffrn_reflns_limit_l_max 26
_diffrn_reflns_limit_l_min -26
_diffrn_reflns_number 30347
_diffrn_reflns_theta_full 53.47
_diffrn_reflns_theta_max 53.47
_diffrn_reflns_theta_min 4.25
_exptl_absorpt_coefficient_mu 2.300
_exptl_crystal_density_diffrn 2.680
_exptl_crystal_density_method 'not measured'
_exptl_crystal_F_000 1372
_refine_diff_density_max 1.433
_refine_diff_density_min -0.418
_refine_diff_density_rms 0.146
_refine_ls_abs_structure_details 'Flack H D (1983), Acta Cryst. A39, 876-881'
_refine_ls_abs_structure_Flack 0.41(3)
_refine_ls_extinction_method none
_refine_ls_goodness_of_fit_ref 1.057
_refine_ls_hydrogen_treatment none
_refine_ls_matrix_type full
_refine_ls_number_parameters 38
_refine_ls_number_reflns 1638
_refine_ls_number_restraints 2
_refine_ls_restrained_S_all 1.075
_refine_ls_R_factor_all 0.0307
_refine_ls_R_factor_gt 0.0303
_refine_ls_shift/su_max 0.001
_refine_ls_shift/su_mean 0.000
_refine_ls_structure_factor_coef Fsqd
_refine_ls_weighting_details 'calc w=1/[\s^2^(Fo^2^)+(0.0522P)^2^+1.6851P] where P=(Fo^2^+2Fc^2^)/3'
_refine_ls_weighting_scheme calc
_refine_ls_wR_factor_gt 0.0818
_refine_ls_wR_factor_ref 0.0823
_reflns_number_gt 1617
_reflns_number_total 1638
_reflns_threshold_expression >4sigma(I)
_cod_data_source_file ic7021193-file004.cif
_cod_data_source_block 90k_green_045_sh(ca3_al)
_cod_database_code 4304576

loop_
_symmetry_equiv_pos_as_xyz
'x, y, z'
'-x+1/2, -y, z+1/2'
'-x, y+1/2, -z+1/2'
'x+1/2, -y+1/2, -z'
'z, x, y'
'z+1/2, -x+1/2, -y'
'-z+1/2, -x, y+1/2'
'-z, x+1/2, -y+1/2'
'y, z, x'
'-y, z+1/2, -x+1/2'
'y+1/2, -z+1/2, -x'
'-y+1/2, -z, x+1/2'
'y+1/4, x+1/4, z+1/4'
'-y+1/4, -x+3/4, z+3/4'
'y+3/4, -x+1/4, -z+3/4'
'-y+3/4, x+3/4, -z+1/4'
'x+1/4, z+1/4, y+1/4'
'-x+3/4, z+3/4, -y+1/4'
'-x+1/4, -z+3/4, y+3/4'
'x+3/4, -z+1/4, -y+3/4'
'z+1/4, y+1/4, x+1/4'
'z+3/4, -y+1/4, -x+3/4'
'-z+3/4, y+3/4, -x+1/4'
'-z+1/4, -y+3/4, x+3/4'
'x+1/2, y+1/2, z+1/2'
'-x+1, -y+1/2, z+1'
'-x+1/2, y+1, -z+1'
'x+1, -y+1, -z+1/2'
'z+1/2, x+1/2, y+1/2'
'z+1, -x+1, -y+1/2'
'-z+1, -x+1/2, y+1'
'-z+1/2, x+1, -y+1'
'y+1/2, z+1/2, x+1/2'
'-y+1/2, z+1, -x+1'
'y+1, -z+1, -x+1/2'
'-y+1, -z+1/2, x+1'
'y+3/4, x+3/4, z+3/4'
'-y+3/4, -x+5/4, z+5/4'
'y+5/4, -x+3/4, -z+5/4'
'-y+5/4, x+5/4, -z+3/4'
'x+3/4, z+3/4, y+3/4'
'-x+5/4, z+5/4, -y+3/4'
'-x+3/4, -z+5/4, y+5/4'
'x+5/4, -z+3/4, -y+5/4'
'z+3/4, y+3/4, x+3/4'
'z+5/4, -y+3/4, -x+5/4'
'-z+5/4, y+5/4, -x+3/4'
'-z+3/4, -y+5/4, x+5/4'

loop_
_atom_site_label
_atom_site_type_symbol
_atom_site_fract_x
_atom_site_fract_y
_atom_site_fract_z
_atom_site_U_iso_or_equiv
_atom_site_adp_type
_atom_site_occupancy
_atom_site_symmetry_multiplicity
_atom_site_calc_flag
_atom_site_refinement_flags
_atom_site_disorder_assembly
_atom_site_disorder_group
Ca1 Ca 0.88844(3) 0.0000 0.7500 0.00766(6) Uani 0.845(4) 2 d SP . .
Al1 Al 1.01865(3) 0.01865(3) 1.01865(3) 0.00610(10) Uani 0.888(5) 3 d SP . .
Al2 Al 1.0000 -0.2500 0.6250 0.00624(9) Uani 1 4 d S . .
O2 O 0.93522(5) -0.06478(5) 0.93522(5) 0.00928(14) Uani 1 3 d S . .
O1 O 0.90068(6) -0.19200(6) 0.71387(6) 0.01157(11) Uani 1 1 d . . .
Ca2 Ca 0.9213(5) 0.0000 0.7500 0.00766(6) Uani 0.0731(16) 2 d SP . .
O3o O 1.1068(12) -0.0022(14) 0.8116(13) 0.006 Uiso 0.033(3) 1 d P . .
Ca3 Ca 0.9582(3) 0.0000 0.7500 0.00766(6) Uani 0.0779(12) 2 d SP . .
Al3 Al 1.0114(7) -0.0526(7) 1.0548(6) 0.00610(10) Uani 0.0349(14) 1 d P . .

loop_
_atom_site_aniso_label
_atom_site_aniso_U_11
_atom_site_aniso_U_22
_atom_site_aniso_U_33
_atom_site_aniso_U_23
_atom_site_aniso_U_13
_atom_site_aniso_U_12
Ca1 0.00720(14) 0.00811(8) 0.00767(8) -0.00009(6) 0.000 0.000
Al1 0.00610(10) 0.00610(10) 0.00610(10) 0.00002(6) 0.00002(6) 0.00002(6)
Al2 0.00696(11) 0.00696(11) 0.00478(14) 0.000 0.000 0.000
O2 0.00928(14) 0.00928(14) 0.00928(14) -0.00133(13) -0.00133(13) -0.00133(13)
O1 0.0122(2) 0.0104(2) 0.0121(2) -0.00260(15) 0.00567(17) -0.00222(15)
Ca2 0.00720(14) 0.00811(8) 0.00767(8) -0.00009(6) 0.000 0.000
Ca3 0.00720(14) 0.00811(8) 0.00767(8) -0.00009(6) 0.000 0.000
Al3 0.00610(10) 0.00610(10) 0.00610(10) 0.00002(6) 0.00002(6) 0.00002(6)

loop_
_atom_type_symbol
_atom_type_description
_atom_type_scat_dispersion_real
_atom_type_scat_dispersion_imag
_atom_type_scat_source
Ca Ca 0.2262 0.3064 'International Tables Vol C Tables 4.2.6.8 and 6.1.1.4'
Al Al 0.0645 0.0514 'International Tables Vol C Tables 4.2.6.8 and 6.1.1.4'
O O 0.0106 0.0060 'International Tables Vol C Tables 4.2.6.8 and 6.1.1.4'

loop_
_geom_angle_atom_site_label_1
_geom_angle_atom_site_label_2
_geom_angle_atom_site_label_3
_geom_angle
_geom_angle_site_symmetry_1
_geom_angle_site_symmetry_3
_geom_angle_publ_flag
Ca3 Ca1 O1 86.42(2) . 28_446 ?
Ca3 Ca1 O1 86.42(2) . . ?
O1 Ca1 O1 172.83(4) 28_446 . ?
Ca3 Ca1 O2 76.591(15) . 28_446 ?
O1 Ca1 O2 80.79(3) 28_446 28_446 ?
O1 Ca1 O2 97.53(3) . 28_446 ?
Ca3 Ca1 O2 76.591(15) . . ?
O1 Ca1 O2 97.53(3) 28_446 . ?
O1 Ca1 O2 80.79(3) . . ?
O2 Ca1 O2 153.18(3) 28_446 . ?
Ca3 Ca1 O1 146.619(17) . 5_546 ?
O1 Ca1 O1 117.841(19) 28_446 5_546 ?
O1 Ca1 O1 68.74(3) . 5_546 ?
O2 Ca1 O1 126.941(19) 28_446 5_546 ?
O2 Ca1 O1 77.66(2) . 5_546 ?
Ca3 Ca1 O1 146.619(17) . 30_455 ?
O1 Ca1 O1 68.74(3) 28_446 30_455 ?
O1 Ca1 O1 117.841(19) . 30_455 ?
O2 Ca1 O1 77.66(2) 28_446 30_455 ?
O2 Ca1 O1 126.941(19) . 30_455 ?
O1 Ca1 O1 66.76(3) 5_546 30_455 ?
Ca3 Ca1 O3o 15.8(3) . . ?
O1 Ca1 O3o 84.2(4) 28_446 . ?
O1 Ca1 O3o 88.9(4) . . ?
O2 Ca1 O3o 91.7(3) 28_446 . ?
O2 Ca1 O3o 61.6(3) . . ?
O1 Ca1 O3o 136.4(3) 5_546 . ?
O1 Ca1 O3o 152.1(4) 30_455 . ?
Ca3 Ca1 O3o 15.8(3) . 28_446 ?
O1 Ca1 O3o 88.9(4) 28_446 28_446 ?
O1 Ca1 O3o 84.2(4) . 28_446 ?
O2 Ca1 O3o 61.6(3) 28_446 28_446 ?
O2 Ca1 O3o 91.7(3) . 28_446 ?
O1 Ca1 O3o 152.1(4) 5_546 28_446 ?
O1 Ca1 O3o 136.4(3) 30_455 28_446 ?
O3o Ca1 O3o 31.5(7) . 28_446 ?
Ca3 Ca1 Al3 122.15(16) . 41_435 ?
O1 Ca1 Al3 151.14(16) 28_446 41_435 ?
O1 Ca1 Al3 35.98(16) . 41_435 ?
O2 Ca1 Al3 100.59(16) 28_446 41_435 ?
O2 Ca1 Al3 93.61(16) . 41_435 ?
O1 Ca1 Al3 39.49(16) 5_546 41_435 ?
O1 Ca1 Al3 83.28(16) 30_455 41_435 ?
O3o Ca1 Al3 124.3(4) . 41_435 ?
O3o Ca1 Al3 117.4(4) 28_446 41_435 ?
Ca3 Ca1 Al3 122.15(16) . 20_465 ?
O1 Ca1 Al3 35.98(16) 28_446 20_465 ?
O1 Ca1 Al3 151.14(16) . 20_465 ?
O2 Ca1 Al3 93.61(16) 28_446 20_465 ?
O2 Ca1 Al3 100.59(16) . 20_465 ?
O1 Ca1 Al3 83.28(16) 5_546 20_465 ?
O1 Ca1 Al3 39.49(16) 30_455 20_465 ?
O3o Ca1 Al3 117.4(4) . 20_465 ?
O3o Ca1 Al3 124.3(4) 28_446 20_465 ?
Al3 Ca1 Al3 115.7(3) 41_435 20_465 ?
Ca3 Ca1 Al3 49.92(15) . 5_546 ?
O1 Ca1 Al3 77.02(15) 28_446 5_546 ?
O1 Ca1 Al3 98.28(15) . 5_546 ?
O2 Ca1 Al3 122.54(15) 28_446 5_546 ?
O2 Ca1 Al3 33.22(15) . 5_546 ?
O1 Ca1 Al3 110.28(15) 5_546 5_546 ?
O1 Ca1 Al3 136.77(15) 30_455 5_546 ?
O3o Ca1 Al3 34.3(4) . 5_546 ?
O3o Ca1 Al3 65.6(4) 28_446 5_546 ?
Al3 Ca1 Al3 123.2(2) 41_435 5_546 ?
Al3 Ca1 Al3 98.0(2) 20_465 5_546 ?
Al3 Al1 Al3 111.2(4) 5_546 9_645 ?
Al3 Al1 Al3 111.2(4) 5_546 . ?
Al3 Al1 Al3 111.2(4) 9_645 . ?
Al3 Al1 O2 72.3(5) 5_546 . ?
Al3 Al1 O2 72.3(5) 9_645 . ?
Al3 Al1 O2 72.3(5) . . ?
Al3 Al1 O1 68.4(5) 5_546 13_645 ?
Al3 Al1 O1 78.5(5) 9_645 13_645 ?
Al3 Al1 O1 168.9(5) . 13_645 ?
O2 Al1 O1 117.01(3) . 13_645 ?
Al3 Al1 O1 168.9(5) 5_546 21 ?
Al3 Al1 O1 68.4(5) 9_645 21 ?
Al3 Al1 O1 78.5(5) . 21 ?
O2 Al1 O1 117.01(3) . 21 ?
O1 Al1 O1 101.00(3) 13_645 21 ?
Al3 Al1 O1 78.5(5) 5_546 17_546 ?
Al3 Al1 O1 168.9(5) 9_645 17_546 ?
Al3 Al1 O1 68.4(5) . 17_546 ?
O2 Al1 O1 117.01(3) . 17_546 ?
O1 Al1 O1 101.00(3) 13_645 17_546 ?
O1 Al1 O1 101.00(3) 21 17_546 ?
Al3 Al1 Ca1 121.3(5) 5_546 21 ?
Al3 Al1 Ca1 65.1(5) 9_645 21 ?
Al3 Al1 Ca1 125.0(5) . 21 ?
O2 Al1 Ca1 137.303(7) . 21 ?
O1 Al1 Ca1 53.10(3) 13_645 21 ?
O1 Al1 Ca1 47.94(3) 21 21 ?
O1 Al1 Ca1 105.61(3) 17_546 21 ?
Al3 Al1 Ca1 65.1(5) 5_546 13_645 ?
Al3 Al1 Ca1 125.0(5) 9_645 13_645 ?
Al3 Al1 Ca1 121.3(5) . 13_645 ?
O2 Al1 Ca1 137.303(7) . 13_645 ?
O1 Al1 Ca1 47.94(3) 13_645 13_645 ?
O1 Al1 Ca1 105.61(3) 21 13_645 ?
O1 Al1 Ca1 53.10(3) 17_546 13_645 ?
Ca1 Al1 Ca1 71.927(11) 21 13_645 ?
Al3 Al1 Ca1 125.0(5) 5_546 17_546 ?
Al3 Al1 Ca1 121.3(5) 9_645 17_546 ?
Al3 Al1 Ca1 65.1(5) . 17_546 ?
O2 Al1 Ca1 137.303(7) . 17_546 ?
O1 Al1 Ca1 105.61(3) 13_645 17_546 ?
O1 Al1 Ca1 53.10(3) 21 17_546 ?
O1 Al1 Ca1 47.94(3) 17_546 17_546 ?
Ca1 Al1 Ca1 71.927(11) 21 17_546 ?
Ca1 Al1 Ca1 71.927(11) 13_645 17_546 ?
Al3 Al1 Ca3 39.5(5) 5_546 . ?
Al3 Al1 Ca3 75.4(5) 9_645 . ?
Al3 Al1 Ca3 111.1(5) . . ?
O2 Al1 Ca3 43.33(3) . . ?
O1 Al1 Ca3 76.03(3) 13_645 . ?
O1 Al1 Ca3 143.50(6) 21 . ?
O1 Al1 Ca3 115.36(5) 17_546 . ?
Ca1 Al1 Ca3 119.383(14) 21 . ?
Ca1 Al1 Ca3 98.94(5) 13_645 . ?
Ca1 Al1 Ca3 163.29(5) 17_546 . ?
Al3 Al1 Ca3 111.1(5) 5_546 5_546 ?
Al3 Al1 Ca3 39.5(5) 9_645 5_546 ?
Al3 Al1 Ca3 75.4(5) . 5_546 ?
O2 Al1 Ca3 43.33(3) . 5_546 ?
O1 Al1 Ca3 115.36(5) 13_645 5_546 ?
O1 Al1 Ca3 76.03(3) 21 5_546 ?
O1 Al1 Ca3 143.50(6) 17_546 5_546 ?
Ca1 Al1 Ca3 98.94(5) 21 5_546 ?
Ca1 Al1 Ca3 163.29(5) 13_645 5_546 ?
Ca1 Al1 Ca3 119.383(15) 17_546 5_546 ?
Ca3 Al1 Ca3 72.92(5) . 5_546 ?
O1 Al2 O1 111.95(3) 16_536 26_644 ?
O1 Al2 O1 104.61(6) 16_536 39 ?
O1 Al2 O1 111.95(3) 26_644 39 ?
O1 Al2 O1 111.95(3) 16_536 . ?
O1 Al2 O1 104.61(6) 26_644 . ?
O1 Al2 O1 111.95(3) 39 . ?
O1 Al2 Al3 143.97(16) 16_536 24_744 ?
O1 Al2 Al3 36.59(16) 26_644 24_744 ?
O1 Al2 Al3 82.84(16) 39 24_744 ?
O1 Al2 Al3 96.82(16) . 24_744 ?
O1 Al2 Al3 36.59(16) 16_536 10_636 ?
O1 Al2 Al3 82.84(16) 26_644 10_636 ?
O1 Al2 Al3 96.83(16) 39 10_636 ?
O1 Al2 Al3 143.97(16) . 10_636 ?
Al3 Al2 Al3 108.24(15) 24_744 10_636 ?
O1 Al2 Al3 82.84(16) 16_536 45_444 ?
O1 Al2 Al3 96.82(16) 26_644 45_444 ?
O1 Al2 Al3 143.97(16) 39 45_444 ?
O1 Al2 Al3 36.59(16) . 45_444 ?
Al3 Al2 Al3 112.0(3) 24_744 45_444 ?
Al3 Al2 Al3 108.24(15) 10_636 45_444 ?
O1 Al2 Al3 96.82(16) 16_536 35_556 ?
O1 Al2 Al3 143.97(16) 26_644 35_556 ?
O1 Al2 Al3 36.59(16) 39 35_556 ?
O1 Al2 Al3 82.84(16) . 35_556 ?
Al3 Al2 Al3 108.24(15) 24_744 35_556 ?
Al3 Al2 Al3 112.0(3) 10_636 35_556 ?
Al3 Al2 Al3 108.24(15) 45_444 35_556 ?
O1 Al2 Ca1 127.69(3) 16_536 9_645 ?
O1 Al2 Ca1 52.31(3) 26_644 9_645 ?
O1 Al2 Ca1 127.69(3) 39 9_645 ?
O1 Al2 Ca1 52.31(3) . 9_645 ?
Al3 Al2 Ca1 55.98(16) 24_744 9_645 ?
Al3 Al2 Ca1 124.02(16) 10_636 9_645 ?
Al3 Al2 Ca1 55.98(16) 45_444 9_645 ?
Al3 Al2 Ca1 124.02(16) 35_556 9_645 ?
O1 Al2 Ca1 52.31(3) 16_536 46_445 ?
O1 Al2 Ca1 127.69(3) 26_644 46_445 ?
O1 Al2 Ca1 52.31(3) 39 46_445 ?
O1 Al2 Ca1 127.69(3) . 46_445 ?
Al3 Al2 Ca1 124.02(16) 24_744 46_445 ?
Al3 Al2 Ca1 55.98(16) 10_636 46_445 ?
Al3 Al2 Ca1 124.02(16) 45_444 46_445 ?
Al3 Al2 Ca1 55.98(16) 35_556 46_445 ?
Ca1 Al2 Ca1 180.0 9_645 46_445 ?
O1 Al2 Ca3 43.58(5) 16_536 37_534 ?
O1 Al2 Ca3 144.68(5) 26_644 37_534 ?
O1 Al2 Ca3 100.58(4) 39 37_534 ?
O1 Al2 Ca3 74.03(4) . 37_534 ?
Al3 Al2 Ca3 170.86(15) 24_744 37_534 ?
Al3 Al2 Ca3 79.92(17) 10_636 37_534 ?
Al3 Al2 Ca3 60.50(15) 45_444 37_534 ?
Al3 Al2 Ca3 71.35(16) 35_556 37_534 ?
Ca1 Al2 Ca3 116.251(4) 9_645 37_534 ?
Ca1 Al2 Ca3 63.749(4) 46_445 37_534 ?
O1 Al2 Ca3 144.68(5) 16_536 . ?
O1 Al2 Ca3 100.58(4) 26_644 . ?
O1 Al2 Ca3 74.03(4) 39 . ?
O1 Al2 Ca3 43.58(5) . . ?
Al3 Al2 Ca3 71.35(16) 24_744 . ?
Al3 Al2 Ca3 170.86(16) 10_636 . ?
Al3 Al2 Ca3 79.92(17) 45_444 . ?
Al3 Al2 Ca3 60.50(15) 35_556 . ?
Ca1 Al2 Ca3 63.749(4) 9_645 . ?
Ca1 Al2 Ca3 116.251(4) 46_445 . ?
Ca3 Al2 Ca3 101.282(3) 37_534 . ?
Al3 O2 Al3 55.4(4) 5_546 . ?
Al3 O2 Al3 55.4(4) 5_546 9_645 ?
Al3 O2 Al3 55.4(4) . 9_645 ?
Al3 O2 Al1 32.5(3) 5_546 . ?
Al3 O2 Al1 32.5(3) . . ?
Al3 O2 Al1 32.5(3) 9_645 . ?
Al3 O2 Ca2 103.5(3) 5_546 9_645 ?
Al3 O2 Ca2 88.0(3) . 9_645 ?
Al3 O2 Ca2 143.2(3) 9_645 9_645 ?
Al1 O2 Ca2 113.23(8) . 9_645 ?
Al3 O2 Ca2 143.2(3) 5_546 5_546 ?
Al3 O2 Ca2 103.5(3) . 5_546 ?
Al3 O2 Ca2 88.0(3) 9_645 5_546 ?
Al1 O2 Ca2 113.23(8) . 5_546 ?
Ca2 O2 Ca2 105.46(9) 9_645 5_546 ?
Al3 O2 Ca2 88.0(3) 5_546 . ?
Al3 O2 Ca2 143.2(3) . . ?
Al3 O2 Ca2 103.5(3) 9_645 . ?
Al1 O2 Ca2 113.23(8) . . ?
Ca2 O2 Ca2 105.46(9) 9_645 . ?
Ca2 O2 Ca2 105.46(9) 5_546 . ?
Al3 O2 Ca3 102.5(3) 5_546 9_645 ?
Al3 O2 Ca3 78.9(3) . 9_645 ?
Al3 O2 Ca3 134.2(3) 9_645 9_645 ?
Al1 O2 Ca3 106.54(5) . 9_645 ?
Ca2 O2 Ca3 10.76(11) 9_645 9_645 ?
Ca2 O2 Ca3 101.76(12) 5_546 9_645 ?
Ca2 O2 Ca3 116.21(7) . 9_645 ?
Al3 O2 Ca3 134.2(3) 5_546 5_546 ?
Al3 O2 Ca3 102.5(3) . 5_546 ?
Al3 O2 Ca3 78.9(3) 9_645 5_546 ?
Al1 O2 Ca3 106.54(5) . 5_546 ?
Ca2 O2 Ca3 116.21(7) 9_645 5_546 ?
Ca2 O2 Ca3 10.76(11) 5_546 5_546 ?
Ca2 O2 Ca3 101.76(12) . 5_546 ?
Ca3 O2 Ca3 112.24(5) 9_645 5_546 ?
Al3 O2 Ca3 78.9(3) 5_546 . ?
Al3 O2 Ca3 134.2(3) . . ?
Al3 O2 Ca3 102.5(3) 9_645 . ?
Al1 O2 Ca3 106.54(6) . . ?
Ca2 O2 Ca3 101.76(12) 9_645 . ?
Ca2 O2 Ca3 116.21(7) 5_546 . ?
Ca2 O2 Ca3 10.76(11) . . ?
Ca3 O2 Ca3 112.24(5) 9_645 . ?
Ca3 O2 Ca3 112.24(5) 5_546 . ?
Al3 O2 Ca1 104.0(3) 5_546 9_645 ?
Al3 O2 Ca1 95.8(3) . 9_645 ?
Al3 O2 Ca1 150.2(3) 9_645 9_645 ?
Al1 O2 Ca1 118.59(2) . 9_645 ?
Ca2 O2 Ca1 9.34(13) 9_645 9_645 ?
Ca2 O2 Ca1 108.27(13) 5_546 9_645 ?
Ca2 O2 Ca1 96.13(4) . 9_645 ?
Ca3 O2 Ca1 20.10(7) 9_645 9_645 ?
Ca3 O2 Ca1 118.95(8) 5_546 9_645 ?
Ca3 O2 Ca1 92.65(3) . 9_645 ?
Al3 O2 Ca1 95.8(3) 5_546 . ?
Al3 O2 Ca1 150.2(3) . . ?
Al3 O2 Ca1 104.0(3) 9_645 . ?
Al1 O2 Ca1 118.59(2) . . ?
Ca2 O2 Ca1 108.27(13) 9_645 . ?
Ca2 O2 Ca1 96.13(4) 5_546 . ?
Ca2 O2 Ca1 9.34(13) . . ?
Ca3 O2 Ca1 118.95(8) 9_645 . ?
Ca3 O2 Ca1 92.65(3) 5_546 . ?
Ca3 O2 Ca1 20.10(7) . . ?
Ca1 O2 Ca1 99.00(3) 9_645 . ?
Al3 O1 Al2 126.7(3) 41_435 . ?
Al3 O1 Al1 32.1(3) 41_435 37_534 ?
Al2 O1 Al1 136.76(4) . 37_534 ?
Al3 O1 Al3 53.2(5) 41_435 45_444 ?
Al2 O1 Al3 109.1(3) . 45_444 ?
Al1 O1 Al3 30.7(2) 37_534 45_444 ?
Al3 O1 Ca1 88.9(3) 41_435 . ?
Al2 O1 Ca1 123.16(3) . . ?
Al1 O1 Ca1 97.84(3) 37_534 . ?
Al3 O1 Ca1 127.5(3) 45_444 . ?
Al3 O1 Ca2 98.5(3) 41_435 . ?
Al2 O1 Ca2 115.52(11) . . ?
Al1 O1 Ca2 106.54(12) 37_534 . ?
Al3 O1 Ca2 135.3(3) 45_444 . ?
Ca1 O1 Ca2 9.60(13) . . ?
Al3 O1 Ca3 108.8(3) 41_435 . ?
Al2 O1 Ca3 106.95(7) . . ?
Al1 O1 Ca3 115.87(7) 37_534 . ?
Al3 O1 Ca3 143.0(3) 45_444 . ?
Ca1 O1 Ca3 20.00(7) . . ?
Ca2 O1 Ca3 10.40(11) . . ?
Al3 O1 Ca1 124.3(3) 41_435 9_645 ?
Al2 O1 Ca1 94.31(4) . 9_645 ?
Al1 O1 Ca1 92.35(3) 37_534 9_645 ?
Al3 O1 Ca1 80.7(2) 45_444 9_645 ?
Ca1 O1 Ca1 98.50(3) . 9_645 ?
Ca2 O1 Ca1 93.89(7) . 9_645 ?
Ca3 O1 Ca1 88.81(4) . 9_645 ?
Al3 O1 Ca2 120.9(3) 41_435 9_645 ?
Al2 O1 Ca2 98.68(6) . 9_645 ?
Al1 O1 Ca2 89.14(5) 37_534 9_645 ?
Al3 O1 Ca2 79.3(2) 45_444 9_645 ?
Ca1 O1 Ca2 96.01(4) . 9_645 ?
Ca2 O1 Ca2 91.97(8) . 9_645 ?
Ca3 O1 Ca2 87.54(5) . 9_645 ?
Ca1 O1 Ca2 4.37(5) 9_645 9_645 ?
O3o Ca2 O3o 36.7(8) . 28_446 ?
O3o Ca2 O1 93.0(4) . 28_446 ?
O3o Ca2 O1 98.4(4) 28_446 28_446 ?
O3o Ca2 O1 98.4(4) . . ?
O3o Ca2 O1 93.0(4) 28_446 . ?
O1 Ca2 O1 168.0(3) 28_446 . ?
O3o Ca2 O2 103.5(4) . 28_446 ?
O3o Ca2 O2 68.4(4) 28_446 28_446 ?
O1 Ca2 O2 81.88(3) 28_446 28_446 ?
O1 Ca2 O2 98.98(3) . 28_446 ?
O3o Ca2 O2 68.4(4) . . ?
O3o Ca2 O2 103.5(4) 28_446 . ?
O1 Ca2 O2 98.98(3) 28_446 . ?
O1 Ca2 O2 81.88(3) . . ?
O2 Ca2 O2 171.9(3) 28_446 . ?
O3o Ca2 O3o 23.9(5) . 42_635 ?
O3o Ca2 O3o 23.9(5) 28_446 42_635 ?
O1 Ca2 O3o 80.7(3) 28_446 42_635 ?
O1 Ca2 O3o 111.3(4) . 42_635 ?
O2 Ca2 O3o 81.5(4) 28_446 42_635 ?
O2 Ca2 O3o 90.6(4) . 42_635 ?
O3o Ca2 O3o 23.9(5) . 19_755 ?
O3o Ca2 O3o 23.9(5) 28_446 19_755 ?
O1 Ca2 O3o 111.3(4) 28_446 19_755 ?
O1 Ca2 O3o 80.7(3) . 19_755 ?
O2 Ca2 O3o 90.6(4) 28_446 19_755 ?
O2 Ca2 O3o 81.5(4) . 19_755 ?
O3o Ca2 O3o 31.0(7) 42_635 19_755 ?
O3o Ca2 O1 138.4(4) . 5_546 ?
O3o Ca2 O1 155.8(4) 28_446 5_546 ?
O1 Ca2 O1 105.83(16) 28_446 5_546 ?
O1 Ca2 O1 62.87(9) . 5_546 ?
O2 Ca2 O1 115.49(16) 28_446 5_546 ?
O2 Ca2 O1 72.17(9) . 5_546 ?
O3o Ca2 O1 162.2(4) 42_635 5_546 ?
O3o Ca2 O1 137.1(3) 19_755 5_546 ?
O3o Ca2 O1 155.8(4) . 30_455 ?
O3o Ca2 O1 138.4(4) 28_446 30_455 ?
O1 Ca2 O1 62.87(9) 28_446 30_455 ?
O1 Ca2 O1 105.83(16) . 30_455 ?
O2 Ca2 O1 72.17(9) 28_446 30_455 ?
O2 Ca2 O1 115.49(16) . 30_455 ?
O3o Ca2 O1 137.1(3) 42_635 30_455 ?
O3o Ca2 O1 162.2(4) 19_755 30_455 ?
O1 Ca2 O1 58.03(11) 5_546 30_455 ?
O3o Ca2 Al3 37.7(4) . 5_546 ?
O3o Ca2 Al3 74.3(4) 28_446 5_546 ?
O1 Ca2 Al3 81.94(17) 28_446 5_546 ?
O1 Ca2 Al3 104.92(18) . 5_546 ?
O2 Ca2 Al3 136.3(2) 28_446 5_546 ?
O2 Ca2 Al3 36.59(16) . 5_546 ?
O3o Ca2 Al3 55.9(4) 42_635 5_546 ?
O3o Ca2 Al3 58.8(4) 19_755 5_546 ?
O1 Ca2 Al3 107.89(16) 5_546 5_546 ?
O1 Ca2 Al3 132.21(17) 30_455 5_546 ?
O3o Ca2 Al3 74.3(4) . 30_455 ?
O3o Ca2 Al3 37.7(4) 28_446 30_455 ?
O1 Ca2 Al3 104.92(18) 28_446 30_455 ?
O1 Ca2 Al3 81.94(17) . 30_455 ?
O2 Ca2 Al3 36.59(16) 28_446 30_455 ?
O2 Ca2 Al3 136.3(2) . 30_455 ?
O3o Ca2 Al3 58.8(4) 42_635 30_455 ?
O3o Ca2 Al3 55.9(4) 19_755 30_455 ?
O1 Ca2 Al3 132.21(17) 5_546 30_455 ?
O1 Ca2 Al3 107.89(16) 30_455 30_455 ?
Al3 Ca2 Al3 111.9(4) 5_546 30_455 ?
O3o O3o O3o 81.5(11) 19_755 42_635 ?
O3o O3o O3o 49.3(5) 19_755 28_446 ?
O3o O3o O3o 49.3(5) 42_635 28_446 ?
O3o O3o Al3 145.5(18) 19_755 5_546 ?
O3o O3o Al3 131.2(18) 42_635 5_546 ?
O3o O3o Al3 157.8(8) 28_446 5_546 ?
O3o O3o Ca3 96.1(15) 19_755 . ?
O3o O3o Ca3 96.1(15) 42_635 . ?
O3o O3o Ca3 67.5(5) 28_446 . ?
Al3 O3o Ca3 91.5(7) 5_546 . ?
O3o O3o Ca3 55.1(13) 19_755 42_635 ?
O3o O3o Ca3 55.1(13) 42_635 42_635 ?
O3o O3o Ca3 71.6(4) 28_446 42_635 ?
Al3 O3o Ca3 129.1(9) 5_546 42_635 ?
Ca3 O3o Ca3 139.0(8) . 42_635 ?
O3o O3o Ca2 99.2(15) 19_755 . ?
O3o O3o Ca2 99.2(15) 42_635 . ?
O3o O3o Ca2 71.6(4) 28_446 . ?
Al3 O3o Ca2 87.4(6) 5_546 . ?
Ca3 O3o Ca2 4.16(9) . . ?
Ca3 O3o Ca2 143.2(7) 42_635 . ?
O3o O3o Ca1 101.2(15) 19_755 . ?
O3o O3o Ca1 101.2(15) 42_635 . ?
O3o O3o Ca1 74.2(3) 28_446 . ?
Al3 O3o Ca1 84.8(6) 5_546 . ?
Ca3 O3o Ca1 6.77(15) . . ?
Ca3 O3o Ca1 145.8(7) 42_635 . ?
Ca2 O3o Ca1 2.61(7) . . ?
O3o O3o Ca2 56.9(13) 19_755 42_635 ?
O3o O3o Ca2 56.9(13) 42_635 42_635 ?
O3o O3o Ca2 74.5(3) 28_446 42_635 ?
Al3 O3o Ca2 126.2(8) 5_546 42_635 ?
Ca3 O3o Ca2 142.0(8) . 42_635 ?
Ca3 O3o Ca2 2.91(7) 42_635 42_635 ?
Ca2 O3o Ca2 146.1(7) . 42_635 ?
Ca1 O3o Ca2 148.7(6) . 42_635 ?
Ca1 Ca3 O3o 157.5(5) . . ?
Ca1 Ca3 O3o 157.5(5) . 28_446 ?
O3o Ca3 O3o 45.1(9) . 28_446 ?
Ca1 Ca3 O3o 161.6(4) . 42_635 ?
O3o Ca3 O3o 28.8(6) . 42_635 ?
O3o Ca3 O3o 28.8(6) 28_446 42_635 ?
Ca1 Ca3 O3o 161.6(4) . 19_755 ?
O3o Ca3 O3o 28.8(6) . 19_755 ?
O3o Ca3 O3o 28.8(6) 28_446 19_755 ?
O3o Ca3 O3o 36.9(8) 42_635 19_755 ?
Ca1 Ca3 O2 83.31(8) . 28_446 ?
O3o Ca3 O2 118.1(5) . 28_446 ?
O3o Ca3 O2 75.2(5) 28_446 28_446 ?
O3o Ca3 O2 91.0(4) 42_635 28_446 ?
O3o Ca3 O2 101.7(4) 19_755 28_446 ?
Ca1 Ca3 O2 83.31(8) . . ?
O3o Ca3 O2 75.2(5) . . ?
O3o Ca3 O2 118.1(5) 28_446 . ?
O3o Ca3 O2 101.7(4) 42_635 . ?
O3o Ca3 O2 91.0(4) 19_755 . ?
O2 Ca3 O2 166.62(15) 28_446 . ?
Ca1 Ca3 O1 73.58(7) . . ?
O3o Ca3 O1 108.4(5) . . ?
O3o Ca3 O1 101.9(5) 28_446 . ?
O3o Ca3 O1 124.6(4) 42_635 . ?
O3o Ca3 O1 88.2(4) 19_755 . ?
O2 Ca3 O1 96.31(4) 28_446 . ?
O2 Ca3 O1 79.88(4) . . ?
Ca1 Ca3 O1 73.58(7) . 28_446 ?
O3o Ca3 O1 101.9(5) . 28_446 ?
O3o Ca3 O1 108.4(5) 28_446 28_446 ?
O3o Ca3 O1 88.2(4) 42_635 28_446 ?
O3o Ca3 O1 124.6(4) 19_755 28_446 ?
O2 Ca3 O1 79.88(4) 28_446 28_446 ?
O2 Ca3 O1 96.31(4) . 28_446 ?
O1 Ca3 O1 147.17(14) . 28_446 ?
Ca1 Ca3 Al3 116.04(18) . 5_546 ?
O3o Ca3 Al3 41.6(5) . 5_546 ?
O3o Ca3 Al3 86.4(5) 28_446 5_546 ?
O3o Ca3 Al3 63.7(5) 42_635 5_546 ?
O3o Ca3 Al3 67.1(4) 19_755 5_546 ?
O2 Ca3 Al3 151.1(2) 28_446 5_546 ?
O2 Ca3 Al3 39.39(17) . 5_546 ?
O1 Ca3 Al3 109.39(17) . 5_546 ?
O1 Ca3 Al3 85.19(17) 28_446 5_546 ?
Ca1 Ca3 Al3 116.04(18) . 30_455 ?
O3o Ca3 Al3 86.4(5) . 30_455 ?
O3o Ca3 Al3 41.6(5) 28_446 30_455 ?
O3o Ca3 Al3 67.1(4) 42_635 30_455 ?
O3o Ca3 Al3 63.7(5) 19_755 30_455 ?
O2 Ca3 Al3 39.39(17) 28_446 30_455 ?
O2 Ca3 Al3 151.06(19) . 30_455 ?
O1 Ca3 Al3 85.19(17) . 30_455 ?
O1 Ca3 Al3 109.39(17) 28_446 30_455 ?
Al3 Ca3 Al3 127.9(4) 5_546 30_455 ?
Ca1 Ca3 Al3 87.69(16) . 35_556 ?
O3o Ca3 Al3 114.1(5) . 35_556 ?
O3o Ca3 Al3 70.5(5) 28_446 35_556 ?
O3o Ca3 Al3 96.6(4) 42_635 35_556 ?
O3o Ca3 Al3 87.8(4) 19_755 35_556 ?
O2 Ca3 Al3 31.33(14) 28_446 35_556 ?
O2 Ca3 Al3 147.65(15) . 35_556 ?
O1 Ca3 Al3 67.77(14) . 35_556 ?
O1 Ca3 Al3 110.82(15) 28_446 35_556 ?
Al3 Ca3 Al3 154.9(2) 5_546 35_556 ?
Al3 Ca3 Al3 29.5(3) 30_455 35_556 ?
Al1 Al3 Al3 34.4(2) . 5_546 ?
Al1 Al3 Al3 34.4(2) . 9_645 ?
Al3 Al3 Al3 60.000(1) 5_546 9_645 ?
Al1 Al3 O1 79.4(5) . 17_546 ?
Al3 Al3 O1 68.6(5) 5_546 17_546 ?
Al3 Al3 O1 113.1(4) 9_645 17_546 ?
Al1 Al3 O2 75.2(5) . . ?
Al3 Al3 O2 62.3(2) 5_546 . ?
Al3 Al3 O2 62.3(2) 9_645 . ?
O1 Al3 O2 124.1(5) 17_546 . ?
Al1 Al3 O3o 174.0(9) . 9_645 ?
Al3 Al3 O3o 140.2(8) 5_546 9_645 ?
Al3 Al3 O3o 145.7(8) 9_645 9_645 ?
O1 Al3 O3o 101.2(7) 17_546 9_645 ?
O2 Al3 O3o 99.7(7) . 9_645 ?
Al1 Al3 O1 70.8(5) . 21 ?
Al3 Al3 O1 105.0(4) 5_546 21 ?
Al3 Al3 O1 58.1(4) 9_645 21 ?
O1 Al3 O1 102.0(4) 17_546 21 ?
O2 Al3 O1 114.8(4) . 21 ?
O3o Al3 O1 114.7(6) 9_645 21 ?
Al1 Al3 Ca3 127.1(6) . 9_645 ?
Al3 Al3 Ca3 95.4(4) 5_546 9_645 ?
Al3 Al3 Ca3 123.98(19) 9_645 9_645 ?
O1 Al3 Ca3 99.6(3) 17_546 9_645 ?
O2 Al3 Ca3 61.7(2) . 9_645 ?
O3o Al3 Ca3 46.9(5) 9_645 9_645 ?
O1 Al3 Ca3 154.4(4) 21 9_645 ?
Al1 Al3 Ca2 119.1(6) . 9_645 ?
Al3 Al3 Ca2 87.8(4) 5_546 9_645 ?
Al3 Al3 Ca2 117.7(2) 9_645 9_645 ?
O1 Al3 Ca2 99.0(3) 17_546 9_645 ?
O2 Al3 Ca2 55.5(2) . 9_645 ?
O3o Al3 Ca2 54.9(6) 9_645 9_645 ?
O1 Al3 Ca2 158.2(4) 21 9_645 ?
Ca3 Al3 Ca2 8.00(8) 9_645 9_645 ?
Al1 Al3 Ca1 97.2(5) . 17_546 ?
Al3 Al3 Ca1 112.5(2) 5_546 17_546 ?
Al3 Al3 Ca1 110.3(3) 9_645 17_546 ?
O1 Al3 Ca1 55.1(2) 17_546 17_546 ?
O2 Al3 Ca1 172.2(4) . 17_546 ?
O3o Al3 Ca1 87.9(6) 9_645 17_546 ?
O1 Al3 Ca1 59.8(2) 21 17_546 ?
Ca3 Al3 Ca1 125.7(3) 9_645 17_546 ?
Ca2 Al3 Ca1 131.7(3) 9_645 17_546 ?
Al1 Al3 Al2 102.7(5) . 7_666 ?
Al3 Al3 Al2 136.8(5) 5_546 7_666 ?
Al3 Al3 Al2 79.5(5) 9_645 7_666 ?
O1 Al3 Al2 120.8(4) 17_546 7_666 ?
O2 Al3 Al2 113.1(4) . 7_666 ?
O3o Al3 Al2 82.2(6) 9_645 7_666 ?
O1 Al3 Al2 34.28(15) 21 7_666 ?
Ca3 Al3 Al2 121.0(3) 9_645 7_666 ?
Ca2 Al3 Al2 126.8(3) 9_645 7_666 ?
Ca1 Al3 Al2 66.17(17) 17_546 7_666 ?
Al1 Al3 Ca2 96.0(5) . 17_546 ?
Al3 Al3 Ca2 108.2(3) 5_546 17_546 ?
Al3 Al3 Ca2 112.5(2) 9_645 17_546 ?
O1 Al3 Ca2 48.9(2) 17_546 17_546 ?
O2 Al3 Ca2 170.4(4) . 17_546 ?
O3o Al3 Ca2 88.8(6) 9_645 17_546 ?
O1 Al3 Ca2 64.7(2) 21 17_546 ?
Ca3 Al3 Ca2 123.2(3) 9_645 17_546 ?
Ca2 Al3 Ca2 128.5(3) 9_645 17_546 ?
Ca1 Al3 Ca2 6.19(8) 17_546 17_546 ?
Al2 Al3 Ca2 72.4(2) 7_666 17_546 ?

loop_
_geom_bond_atom_site_label_1
_geom_bond_atom_site_label_2
_geom_bond_distance
_geom_bond_site_symmetry_2
_geom_bond_publ_flag
Ca1 Ca3 0.836(3) . ?
Ca1 O1 2.3445(7) 28_446 ?
Ca1 O1 2.3445(7) . ?
Ca1 O2 2.4160(5) 28_446 ?
Ca1 O2 2.4160(5) . ?
Ca1 O1 2.5038(9) 5_546 ?
Ca1 O1 2.5038(9) 30_455 ?
Ca1 O3o 2.717(15) . ?
Ca1 O3o 2.717(15) 28_446 ?
Ca1 Al3 2.859(8) 41_435 ?
Ca1 Al3 2.859(8) 20_465 ?
Ca1 Al3 3.096(8) 5_546 ?
Al1 Al3 0.961(8) 5_546 ?
Al1 Al3 0.961(8) 9_645 ?
Al1 Al3 0.961(8) . ?
Al1 O2 1.7308(12) . ?
Al1 O1 1.7756(7) 13_645 ?
Al1 O1 1.7756(7) 21 ?
Al1 O1 1.7756(7) 17_546 ?
Al1 Ca1 3.1282(4) 21 ?
Al1 Ca1 3.1282(4) 13_645 ?
Al1 Ca1 3.1282(4) 17_546 ?
Al1 Ca3 3.3056(8) . ?
Al1 Ca3 3.3056(8) 5_546 ?
Al2 O1 1.7409(7) 16_536 ?
Al2 O1 1.7409(7) 26_644 ?
Al2 O1 1.7409(7) 39 ?
Al2 O1 1.7409(7) . ?
Al2 Al3 2.920(8) 24_744 ?
Al2 Al3 2.920(8) 10_636 ?
Al2 Al3 2.920(8) 45_444 ?
Al2 Al3 2.920(8) 35_556 ?
Al2 Ca1 3.1552(3) 9_645 ?
Al2 Ca1 3.1552(3) 46_445 ?
Al2 Ca3 3.3848(5) 37_534 ?
Al2 Ca3 3.3848(5) . ?
O2 Al3 1.705(8) 5_546 ?
O2 Al3 1.705(8) . ?
O2 Al3 1.705(8) 9_645 ?
O2 Ca2 2.3561(6) 9_645 ?
O2 Ca2 2.3561(6) 5_546 ?
O2 Ca2 2.3561(6) . ?
O2 Ca3 2.3662(5) 9_645 ?
O2 Ca3 2.3662(5) 5_546 ?
O2 Ca3 2.3662(5) . ?
O2 Ca1 2.4160(5) 9_645 ?
O1 Al3 1.680(8) 41_435 ?
O1 Al1 1.7756(7) 37_534 ?
O1 Al3 1.843(8) 45_444 ?
O1 Ca2 2.3528(9) . ?
O1 Ca3 2.4393(11) . ?
O1 Ca1 2.5038(9) 9_645 ?
O1 Ca2 2.840(5) 9_645 ?
Ca2 O3o 2.342(16) . ?
Ca2 O3o 2.342(16) 28_446 ?
Ca2 O1 2.3528(9) 28_446 ?
Ca2 O2 2.3561(6) 28_446 ?
Ca2 O3o 2.759(16) 42_635 ?
Ca2 O3o 2.759(16) 19_755 ?
Ca2 O1 2.840(5) 5_546 ?
Ca2 O1 2.840(5) 30_455 ?
Ca2 Al3 2.858(9) 5_546 ?
Ca2 Al3 2.858(9) 30_455 ?
O3o O3o 1.13(2) 19_755 ?
O3o O3o 1.13(2) 42_635 ?
O3o O3o 1.48(3) 28_446 ?
O3o Al3 1.750(17) 5_546 ?
O3o Ca3 1.926(16) . ?
O3o Ca3 2.335(15) 42_635 ?
O3o Ca2 2.759(16) 42_635 ?
Ca3 O3o 1.926(16) 28_446 ?
Ca3 O3o 2.335(15) 42_635 ?
Ca3 O3o 2.335(15) 19_755 ?
Ca3 O2 2.3662(5) 28_446 ?
Ca3 O1 2.4393(11) 28_446 ?
Ca3 Al3 2.636(8) 5_546 ?
Ca3 Al3 2.636(8) 30_455 ?
Ca3 Al3 3.202(8) 35_556 ?
Al3 Al3 1.585(14) 5_546 ?
Al3 Al3 1.585(14) 9_645 ?
Al3 O1 1.680(8) 17_546 ?
Al3 O3o 1.750(17) 9_645 ?
Al3 O1 1.843(8) 21 ?
Al3 Ca3 2.636(8) 9_645 ?
Al3 Ca2 2.858(9) 9_645 ?
Al3 Ca1 2.859(8) 17_546 ?
Al3 Al2 2.920(8) 7_666 ?
Al3 Ca2 3.086(9) 17_546 ?
